data_1541185
loop_
_publ_author_name
'Rouxel, J.'
'Danot, M.'
'Bichon, J.'

_publ_section_title
;
 Les composes intercalaires Nax Ti S2. Etude structurale generale des
 phases Nax Ti S2 et Kx Ti S2
;
_journal_name_full 'Bulletin de la Societe Chimique de France (Vol=Year)'
_journal_page_first 3930
_journal_page_last 3935
_journal_volume 1971
_journal_year 1971
_chemical_formula_sum 'Na1.65 S6 Ti3'
_chemical_name_systematic 'Na1.65 Ti3 S6'
_space_group_IT_number 146
_symmetry_space_group_name_Hall 'R 3'
_symmetry_space_group_name_H-M 'R 3 :H'
_cell_angle_alpha 90
_cell_angle_beta 90
_cell_angle_gamma 120
_cell_formula_units_Z 1
_cell_length_a 3.433
_cell_length_b 3.433
_cell_length_c 20.94
_cell_volume 213.725
_citation_journal_id_ASTM BSCFAS
_cod_data_source_file Rouxel_BSCFAS_1971_433.cif
_cod_data_source_block Na1.65S6Ti3
_cod_original_cell_volume 213.7248
_cod_database_code 1541185

loop_
_symmetry_equiv_pos_as_xyz
x,y,z
-y,x-y,z
-x+y,-x,z
x+2/3,y+1/3,z+1/3
-y+2/3,x-y+1/3,z+1/3
-x+y+2/3,-x+1/3,z+1/3
x+1/3,y+2/3,z+2/3
-y+1/3,x-y+2/3,z+2/3
-x+y+1/3,-x+2/3,z+2/3

loop_
_atom_site_label
_atom_site_type_symbol
_atom_site_fract_x
_atom_site_fract_y
_atom_site_fract_z
_atom_site_occupancy
_atom_site_U_iso_or_equiv
Ti1 Ti 0 0 0 1 0.0
S1 S 0 0 0.4 1 0.0
S2 S 0 0 0.61 1 0.0
Na1 Na 0 0 0.83 0.55 0.0
